data_1571623
loop_
_publ_author_name
'Chen, Yan-Ru'
'Ying, Ting-Ting'
'Chen, Yan-Cong'
'Liao, Pei-Yu'
'Ni, Zhao-Ping'
'Tong, Ming-Liang'

_publ_section_title
;
 Bidirectional photomagnetism, exciplex fluorescence and dielectric
 anomalies in a spin crossover Hofmann-type coordination polymer.
;
_journal_issue 24
_journal_name_full 'Chemical science'
_journal_page_first 9240
_journal_page_last 9248
_journal_paper_doi 10.1039/d4sc00331d
_journal_volume 15
_journal_year 2024
_chemical_formula_moiety 'C32 H16 Au4 Fe2 N16 O2, 2(C16 H10)'
_chemical_formula_sum 'C64 H36 Au4 Fe2 N16 O2'
_chemical_formula_weight 1960.65
_space_group_crystal_system orthorhombic
_space_group_IT_number 61
_space_group_name_Hall '-P 2ac 2ab'
_space_group_name_H-M_alt 'P b c a'
_atom_sites_solution_hydrogens geom
_atom_sites_solution_primary direct
_audit_creation_date 2024-04-25
_audit_creation_method
;
Olex2 1.5
(compiled 2024.02.16 svn.r378c4104 for OlexSys, GUI svn.r6928)
;
_audit_update_record
;
2024-05-01 deposited with the CCDC.	2024-05-10 downloaded from the CCDC.
;
_cell_angle_alpha 90
_cell_angle_beta 90
_cell_angle_gamma 90
_cell_formula_units_Z 8
_cell_length_a 27.6016(6)
_cell_length_b 28.7074(8)
_cell_length_c 15.3460(5)
_cell_measurement_reflns_used 5509
_cell_measurement_temperature 202.99(10)
_cell_measurement_theta_max 27.3720
_cell_measurement_theta_min 2.9010
_cell_volume 12159.7(6)
_computing_cell_refinement 'CrysAlisPro 1.171.42.92a (Rigaku OD, 2023)'
_computing_data_collection 'CrysAlisPro 1.171.42.92a (Rigaku OD, 2023)'
_computing_data_reduction 'CrysAlisPro 1.171.42.92a (Rigaku OD, 2023)'
_computing_molecular_graphics 'Olex2 1.5 (Dolomanov et al., 2009)'
_computing_publication_material 'Olex2 1.5 (Dolomanov et al., 2009)'
_computing_structure_refinement 'SHELXL 2018/3 (Sheldrick, 2015)'
_computing_structure_solution 'SHELXS-1997  (Sheldrick, 2008)'
_diffrn_ambient_environment N~2~
_diffrn_ambient_temperature 202.99(10)
_diffrn_detector 'CCD plate'
_diffrn_detector_area_resol_mean 5.2913
_diffrn_detector_type AtlasS2
_diffrn_measured_fraction_theta_full 0.998
_diffrn_measured_fraction_theta_max 0.998
_diffrn_measurement_details
;
List of Runs (angles in degrees, time in seconds):

  # Type    Start    End  Width  t~exp~   \w     \q     \k     \f   Frames
#--------------------------------------------------------------------------
  1  \w   -110.00 -85.00   1.00   10.00    --    0.27-178.00 -30.00   25
  2  \w     82.00 107.00   1.00   10.00    --    0.27 178.00 -90.00   25
  3  \w     49.00  74.00   1.00   10.00    --    0.27 178.00 -90.00   25
  4  \w     95.00 132.00   1.00   10.00    --   30.06  77.00-150.00   37
  5  \w    -25.00  14.00   1.00   10.00    --   30.06  77.00-180.00   39
  6  \w     20.00 132.00   1.00   10.00    --   30.06  57.00 -30.00  112
;
_diffrn_measurement_device 'four-circle diffractometer'
_diffrn_measurement_device_type 'SuperNova, Dual, Cu at home/near, AtlasS2'
_diffrn_measurement_method '\w scans'
_diffrn_orient_matrix_type 'CrysAlisPro convention (1999,Acta A55,543-557)'
_diffrn_orient_matrix_UB_11 -0.0056004000
_diffrn_orient_matrix_UB_12 -0.0088962000
_diffrn_orient_matrix_UB_13 -0.0419355000
_diffrn_orient_matrix_UB_21 0.0216921000
_diffrn_orient_matrix_UB_22 0.0097797000
_diffrn_orient_matrix_UB_23 -0.0166832000
_diffrn_orient_matrix_UB_31 0.0125628000
_diffrn_orient_matrix_UB_32 -0.0208720000
_diffrn_orient_matrix_UB_33 0.0100841000
_diffrn_radiation_monochromator mirror
_diffrn_radiation_probe x-ray
_diffrn_radiation_type 'Mo K\a'
_diffrn_radiation_wavelength 0.71073
_diffrn_reflns_av_R_equivalents 0.0648
_diffrn_reflns_av_unetI/netI 0.0834
_diffrn_reflns_Laue_measured_fraction_full 0.998
_diffrn_reflns_Laue_measured_fraction_max 0.998
_diffrn_reflns_limit_h_max 32
_diffrn_reflns_limit_h_min -32
_diffrn_reflns_limit_k_max 34
_diffrn_reflns_limit_k_min -20
_diffrn_reflns_limit_l_max 18
_diffrn_reflns_limit_l_min -15
_diffrn_reflns_number 30012
_diffrn_reflns_point_group_measured_fraction_full 0.998
_diffrn_reflns_point_group_measured_fraction_max 0.998
_diffrn_reflns_theta_full 25.000
_diffrn_reflns_theta_max 25.000
_diffrn_reflns_theta_min 2.440
_diffrn_source 'micro-focus sealed X-ray tube'
_diffrn_source_type 'SuperNova (Mo) X-ray Source'
_exptl_absorpt_coefficient_mu 10.140
_exptl_absorpt_correction_T_max 1.00000
_exptl_absorpt_correction_T_min 0.14045
_exptl_absorpt_correction_type multi-scan
_exptl_absorpt_process_details
;
CrysAlisPro 1.171.42.92a (Rigaku Oxford Diffraction, 2023)
Empirical absorption correction using spherical harmonics,
implemented in SCALE3 ABSPACK scaling algorithm.
;
_exptl_crystal_colour 'clear light orange'
_exptl_crystal_colour_lustre clear
_exptl_crystal_colour_modifier light
_exptl_crystal_colour_primary orange
_exptl_crystal_density_diffrn 2.142
_exptl_crystal_description block
_exptl_crystal_F_000 7328
_exptl_crystal_size_max 0.18
_exptl_crystal_size_mid 0.17
_exptl_crystal_size_min 0.13
_refine_diff_density_max 2.906
_refine_diff_density_min -3.523
_refine_diff_density_rms 0.245
_refine_ls_extinction_method none
_refine_ls_goodness_of_fit_ref 1.163
_refine_ls_hydrogen_treatment constr
_refine_ls_matrix_type full
_refine_ls_number_parameters 905
_refine_ls_number_reflns 10693
_refine_ls_number_restraints 516
_refine_ls_restrained_S_all 1.141
_refine_ls_R_factor_all 0.1351
_refine_ls_R_factor_gt 0.0899
_refine_ls_shift/su_max 0.001
_refine_ls_shift/su_mean 0.000
_refine_ls_structure_factor_coef Fsqd
_refine_ls_weighting_details 'w=1/[\s^2^(Fo^2^)+(0.0346P)^2^+305.3633P] where P=(Fo^2^+2Fc^2^)/3'
_refine_ls_weighting_scheme calc
_refine_ls_wR_factor_gt 0.1755
_refine_ls_wR_factor_ref 0.1985
_reflns_Friedel_coverage 0.000
_reflns_number_gt 6892
_reflns_number_total 10693
_reflns_threshold_expression 'I > 2\s(I)'
_cod_data_source_file d4sc00331d2.cif
_cod_data_source_block 1_203k
_cod_depositor_comments 'Adding full bibliography for 1571621--1571630.cif.'
_cod_database_code 1571623
_shelx_shelxl_version_number 2018/3
_chemical_oxdiff_formula FeAuCNO
_shelx_space_group_comment
;
The symmetry employed for this shelxl refinement is uniquely defined
by the following loop, which should always be used as a source of
symmetry information in preference to the above space-group names.
They are only intended as comments.
;
_shelx_estimated_absorpt_t_max 0.352
_shelx_estimated_absorpt_t_min 0.263
_olex2_refinement_description
;
1. Fixed Uiso
 At 1.2 times of:
  All C(H) groups
2. Restrained distances
 C61-C60 \\sim C51A-C50A
 with sigma of 0.02
 C61-C52 \\sim C51A-C52A
 with sigma of 0.02
 C61-C62 \\sim C51A-C64A
 with sigma of 0.02
 C50-C49 \\sim C60A-C59A
 with sigma of 0.02
 C50-C51 \\sim C60A-C61A
 with sigma of 0.02
 C60-C59 \\sim C50A-C49A
 with sigma of 0.02
 C52-C51 \\sim C52A-C61A
 with sigma of 0.02
 C52-C53 \\sim C52A-C53A
 with sigma of 0.02
 C59-C58 \\sim C49A-C54A
 with sigma of 0.02
 C49-C54 \\sim C59A-C58A
 with sigma of 0.02
 C62-C63 \\sim C64A-C63A
 with sigma of 0.02
 C64-C51 \\sim C62A-C61A
 with sigma of 0.02
 C64-C63 \\sim C62A-C63A
 with sigma of 0.02
 C55-C54 \\sim C57A-C58A
 with sigma of 0.02
 C55-C56 \\sim C57A-C56A
 with sigma of 0.02
 C54-C53 \\sim C58A-C53A
 with sigma of 0.02
 C53-C58 \\sim C53A-C54A
 with sigma of 0.02
 C58-C57 \\sim C54A-C55A
 with sigma of 0.02
 C57-C56 \\sim C55A-C56A
 with sigma of 0.02
 C61-C59 \\sim C51A-C49A
 with sigma of 0.04
 C61-C51 \\sim C51A-C61A
 with sigma of 0.04
 C61-C53 \\sim C51A-C53A
 with sigma of 0.04
 C61-C63 \\sim C51A-C63A
 with sigma of 0.04
 C50-C52 \\sim C60A-C52A
 with sigma of 0.04
 C50-C64 \\sim C60A-C62A
 with sigma of 0.04
 C50-C54 \\sim C60A-C58A
 with sigma of 0.04
 C60-C52 \\sim C50A-C52A
 with sigma of 0.04
 C60-C62 \\sim C50A-C64A
 with sigma of 0.04
 C60-C58 \\sim C50A-C54A
 with sigma of 0.04
 C52-C62 \\sim C52A-C64A
 with sigma of 0.04
 C52-C64 \\sim C52A-C62A
 with sigma of 0.04
 C52-C54 \\sim C52A-C58A
 with sigma of 0.04
 C52-C58 \\sim C52A-C54A
 with sigma of 0.04
 C59-C53 \\sim C49A-C53A
 with sigma of 0.04
 C59-C57 \\sim C49A-C55A
 with sigma of 0.04
 C49-C51 \\sim C59A-C61A
 with sigma of 0.04
 C49-C55 \\sim C59A-C57A
 with sigma of 0.04
 C49-C53 \\sim C59A-C53A
 with sigma of 0.04
 C62-C64 \\sim C64A-C62A
 with sigma of 0.04
 C51-C53 \\sim C61A-C53A
 with sigma of 0.04
 C51-C63 \\sim C61A-C63A
 with sigma of 0.04
 C55-C53 \\sim C57A-C53A
 with sigma of 0.04
 C55-C57 \\sim C57A-C55A
 with sigma of 0.04
 C54-C58 \\sim C58A-C54A
 with sigma of 0.04
 C54-C56 \\sim C58A-C56A
 with sigma of 0.04
 C53-C57 \\sim C53A-C55A
 with sigma of 0.04
 C58-C56 \\sim C54A-C56A
 with sigma of 0.04
 C58-C57 \\sim C57-C56
 with sigma of 0.02
3. Rigid bond restraints
 C57, C61, C60, C52, C62, H60, C59, C51, C53, H62, C63, H59, C58, C50, C64,
 C54, H63, H50, C49, H64, C55, H57, C56, H49, H55, H56, C64A, C59A, H59A, C60A,
 C58A, C61A, H60A, C57A, C53A, C52A, C62A, H57A, C56A, C54A, C51A, C63A, H62A,
 C55A, H56A, C49A, C50A, H63A, H55A, H49A, H50A, H64A
 with sigma for 1-2 distances of 0.01 and sigma for 1-3 distances of 0.01
 C47, C37, C38, C36, C42, C33, C39, C48, C35, C43, C41, H33, C34, C40, H39,
 H48, H35, C46, C44, H34, H40, H47, H46, C45, H44, H45
 with sigma for 1-2 distances of 0.01 and sigma for 1-3 distances of 0.01
4. Uiso/Uaniso restraints and constraints
Uanis(C61) \\sim Ueq, Uanis(C55) \\sim Ueq, Uanis(C57) \\sim Ueq, Uanis(C51)
\\sim Ueq, Uanis(C53) \\sim Ueq, Uanis(C58) \\sim Ueq, Uanis(C63) \\sim Ueq,
Uanis(C50) \\sim Ueq, Uanis(C59) \\sim Ueq, Uanis(C54) \\sim Ueq, Uanis(C49)
\\sim Ueq, Uanis(C60) \\sim Ueq, Uanis(C62) \\sim Ueq, Uanis(C56) \\sim Ueq,
Uanis(C52) \\sim Ueq, Uanis(C64) \\sim Ueq: with sigma of 0.01 and sigma for
terminal atoms of 0.02
Uanis(C59A) \\sim Ueq, Uanis(C62A) \\sim Ueq, Uanis(C54A) \\sim Ueq,
Uanis(C60A) \\sim Ueq, Uanis(C58A) \\sim Ueq, Uanis(C53A) \\sim Ueq,
Uanis(C56A) \\sim Ueq, Uanis(C51A) \\sim Ueq, Uanis(C64A) \\sim Ueq,
Uanis(C57A) \\sim Ueq, Uanis(C49A) \\sim Ueq, Uanis(C50A) \\sim Ueq,
Uanis(C61A) \\sim Ueq, Uanis(C55A) \\sim Ueq, Uanis(C52A) \\sim Ueq,
Uanis(C63A) \\sim Ueq: with sigma of 0.01 and sigma for terminal atoms of 0.02
Uanis(C34) \\sim Ueq, Uanis(C37) \\sim Ueq, Uanis(C38) \\sim Ueq, Uanis(C36)
\\sim Ueq, Uanis(C42) \\sim Ueq, Uanis(C33) \\sim Ueq, Uanis(C39) \\sim Ueq,
Uanis(C48) \\sim Ueq, Uanis(C35) \\sim Ueq, Uanis(C43) \\sim Ueq, Uanis(C41)
\\sim Ueq, Uanis(C40) \\sim Ueq, Uanis(C47) \\sim Ueq, Uanis(C46) \\sim Ueq,
Uanis(C44) \\sim Ueq, Uanis(C45) \\sim Ueq: with sigma of 0.01 and sigma for
terminal atoms of 0.02
Uanis(C24) \\sim Ueq: with sigma of 0.01 and sigma for terminal atoms of 0.02
Uanis(C32) \\sim Ueq: with sigma of 0.01 and sigma for terminal atoms of 0.02
Uanis(C5) \\sim Ueq: with sigma of 0.01 and sigma for terminal atoms of 0.02
Uanis(C8) \\sim Ueq, Uanis(C26) \\sim Ueq: with sigma of 0.01 and sigma for
terminal atoms of 0.02
Uanis(C51A) \\sim Ueq, Uanis(C62A) \\sim Ueq, Uanis(C56) \\sim Ueq, Uanis(Au3)
\\sim Ueq: with sigma of 0.005 and sigma for terminal atoms of 0.01
5. Others
 Sof(C59A)=Sof(H59A)=Sof(C51A)=Sof(C50A)=Sof(H50A)=Sof(C52A)=Sof(C64A)=
 Sof(H64A)=Sof(C49A)=Sof(H49A)=Sof(C61A)=Sof(C63A)=Sof(H63A)=Sof(C60A)=
 Sof(H60A)=Sof(C62A)=Sof(H62A)=Sof(C57A)=Sof(H57A)=Sof(C58A)=Sof(C53A)=
 Sof(C54A)=Sof(C55A)=Sof(H55A)=Sof(C56A)=Sof(H56A)=1-FVAR(1)
 Sof(C61)=Sof(C50)=Sof(H50)=Sof(C60)=Sof(H60)=Sof(C52)=Sof(C59)=Sof(H59)=
 Sof(C49)=Sof(H49)=Sof(C62)=Sof(H62)=Sof(C64)=Sof(H64)=Sof(C51)=Sof(C55)=
 Sof(H55)=Sof(C54)=Sof(C53)=Sof(C58)=Sof(C57)=Sof(H57)=Sof(C56)=Sof(H56)=
 Sof(C63)=Sof(H63)=FVAR(1)
6.a Aromatic/amide H refined with riding coordinates:
 C29(H29), C11(H11), C32(H32), C21(H21), C31(H31), C2(H2), C5(H5), C22(H22),
 C1(H1), C48(H48), C9(H9), C46(H46), C25(H25), C30(H30), C24(H24), C34(H34),
 C12(H12), C10(H10), C4(H4), C47(H47), C33(H33), C40(H40), C39(H39), C44(H44),
 C45(H45), C35(H35), C50(H50), C60(H60), C59(H59), C49(H49), C62(H62), C64(H64),
  C55(H55), C57(H57), C56(H56), C63(H63), C59A(H59A), C50A(H50A), C64A(H64A),
 C49A(H49A), C63A(H63A), C60A(H60A), C62A(H62A), C57A(H57A), C55A(H55A),
 C56A(H56A)
6.b Fitted pentagon refined as free rotating group:
 N14(C26,O2,C27,N15)
6.c Fitted hexagon refined as free rotating group:
 C55(C54,C53,C58,C57,C56), C57A(C58A,C53A,C54A,C55A,C56A)
;
_olex2_submission_special_instructions 'No special instructions were received'
_oxdiff_exptl_absorpt_empirical_details
;
Empirical correction (ABSPACK) includes:
- Absorption correction using spherical harmonics
- Frame scaling
- Detector area scaling
;
_oxdiff_exptl_absorpt_empirical_full_max 4.332
_oxdiff_exptl_absorpt_empirical_full_min 0.637

loop_
_space_group_symop_operation_xyz
'x, y, z'
'-x+1/2, -y, z+1/2'
'-x, y+1/2, -z+1/2'
'x+1/2, -y+1/2, -z'
'-x, -y, -z'
'x-1/2, y, -z-1/2'
'x, -y-1/2, z-1/2'
'-x-1/2, y-1/2, z'

loop_
_atom_site_label
_atom_site_type_symbol
_atom_site_fract_x
_atom_site_fract_y
_atom_site_fract_z
_atom_site_U_iso_or_equiv
_atom_site_adp_type
_atom_site_occupancy
_atom_site_site_symmetry_order
_atom_site_calc_flag
_atom_site_refinement_flags_posn
_atom_site_refinement_flags_adp
_atom_site_refinement_flags_occupancy
_atom_site_disorder_assembly
_atom_site_disorder_group
Au3 Au 0.63824(3) 0.42872(3) 0.51041(5) 0.0362(2) Uani 1 1 d . U . . .
Au4 Au 0.88466(3) 0.46837(3) 0.00427(5) 0.0373(2) Uani 1 1 d . . . . .
Au1 Au 0.87348(3) 0.46303(3) 0.50555(5) 0.0381(2) Uani 1 1 d . . . . .
Au2 Au 0.62795(3) 0.42913(3) 1.00270(5) 0.0424(2) Uani 1 1 d . . . . .
Fe1 Fe 0.75518(8) 0.44811(8) 0.24719(15) 0.0227(6) Uani 1 1 d . . . . .
Fe2 Fe 0.50476(8) 0.44433(9) 0.75132(15) 0.0262(6) Uani 1 1 d . . . . .
N8 N 0.5494(5) 0.4229(5) 0.8583(10) 0.036(4) Uani 1 1 d . . . . .
N5 N 0.8038(5) 0.4633(5) 0.3447(10) 0.034(4) Uani 1 1 d . . . . .
N7 N 0.7048(6) 0.4367(5) 1.1506(10) 0.036(4) Uani 1 1 d . . . . .
N9 N 0.7052(6) 0.4334(5) 0.3466(10) 0.036(4) Uani 1 1 d . . . . .
C14 C 0.9172(7) 0.4552(6) 0.6048(13) 0.035(5) Uani 1 1 d . . . . .
N10 N 0.5632(5) 0.4368(5) 0.6637(10) 0.037(4) Uani 1 1 d . . . . .
C20 C 0.8374(6) 0.4621(7) 0.0973(12) 0.034(5) Uani 1 1 d . . . . .
O1 O 0.7124(4) 0.6975(4) 0.2486(8) 0.036(3) Uani 1 1 d . . . . .
N12 N 0.8091(6) 0.4589(5) 0.1542(10) 0.039(4) Uani 1 1 d . . . . .
C15 C 0.6768(8) 0.4344(7) 1.0973(13) 0.043(5) Uani 1 1 d . . . . .
C18 C 0.5930(7) 0.4323(7) 0.6103(13) 0.039(5) Uani 1 1 d . . . . .
C16 C 0.5787(8) 0.4228(7) 0.9088(13) 0.045(5) Uani 1 1 d . . . . .
C17 C 0.6815(6) 0.4288(7) 0.4093(13) 0.037(5) Uani 1 1 d . . . . .
N1 N 0.7325(5) 0.5206(5) 0.2441(10) 0.039(4) Uani 1 1 d . . . . .
N13 N 0.4837(5) 0.3715(5) 0.7209(11) 0.037(4) Uani 1 1 d . . . . .
N4 N 0.7253(5) 0.8760(5) 0.2466(9) 0.032(4) Uani 1 1 d . . . . .
N6 N 0.9459(6) 0.4495(6) 0.6608(11) 0.044(4) Uani 1 1 d . . . . .
N16 N 0.4740(5) 0.0170(5) 0.7127(10) 0.034(4) Uani 1 1 d . . . . .
C13 C 0.8301(6) 0.4646(7) 0.4059(13) 0.037(5) Uani 1 1 d . . . . .
C29 C 0.4576(6) 0.0953(8) 0.7472(16) 0.049(6) Uani 1 1 d . . . . .
H29 H 0.448479 0.117515 0.789114 0.059 Uiso 1 1 calc R U . . .
C11 C 0.7550(7) 0.8418(6) 0.2256(14) 0.040(5) Uani 1 1 d . . . . .
H11 H 0.786235 0.850085 0.206804 0.048 Uiso 1 1 calc R U . . .
C32 C 0.4802(7) 0.0756(7) 0.6037(14) 0.043(5) Uani 1 1 d . U . . .
H32 H 0.487319 0.083331 0.545563 0.052 Uiso 1 1 calc R U . . .
C21 C 0.4846(6) 0.3365(7) 0.7783(14) 0.042(5) Uani 1 1 d . . . . .
H21 H 0.489067 0.344298 0.837219 0.051 Uiso 1 1 calc R U . . .
C31 C 0.4820(6) 0.0313(6) 0.6318(14) 0.036(5) Uani 1 1 d . . . . .
H31 H 0.489615 0.008376 0.590303 0.043 Uiso 1 1 calc R U . . .
C28 C 0.4676(7) 0.1098(7) 0.6641(15) 0.044(5) Uani 1 1 d . . . . .
C2 C 0.6703(6) 0.5770(6) 0.2674(13) 0.038(5) Uani 1 1 d . . . . .
H2 H 0.637826 0.583366 0.281447 0.046 Uiso 1 1 calc R U . . .
N2 N 0.6408(6) 0.6720(6) 0.2905(11) 0.045(4) Uani 1 1 d . . . . .
N14 N 0.4708(5) 0.2214(4) 0.5527(7) 0.060(6) Uani 1 1 d G . . . .
C26 C 0.4684(5) 0.2353(3) 0.6414(8) 0.045(5) Uani 1 1 d G U . . .
O2 O 0.4659(4) 0.1945(4) 0.6935(6) 0.048(4) Uani 1 1 d G . . . .
C27 C 0.4669(4) 0.1553(3) 0.6370(9) 0.050(6) Uani 1 1 d G . . . .
N15 N 0.4699(5) 0.1719(4) 0.5500(7) 0.060(5) Uani 1 1 d G . . . .
N3 N 0.6395(5) 0.7208(5) 0.2921(11) 0.037(4) Uani 1 1 d . . . . .
C5 C 0.7636(7) 0.5564(7) 0.2334(14) 0.049(5) Uani 1 1 d . U . . .
H5 H 0.796620 0.549989 0.224645 0.059 Uiso 1 1 calc R U . . .
C8 C 0.6988(5) 0.7832(6) 0.2569(11) 0.026(4) Uani 1 1 d . U . . .
C37 C 0.6002(7) 0.2604(7) 0.2608(13) 0.042(4) Uani 1 1 d . U . . .
C6 C 0.6839(6) 0.6595(6) 0.2641(12) 0.028(4) Uani 1 1 d . . . . .
C22 C 0.4796(7) 0.2907(7) 0.7585(18) 0.051(6) Uani 1 1 d . . . . .
H22 H 0.481426 0.267330 0.801218 0.061 Uiso 1 1 calc R U . . .
C1 C 0.6862(6) 0.5310(7) 0.2607(12) 0.041(5) Uani 1 1 d . . . . .
H1 H 0.663832 0.506664 0.268174 0.049 Uiso 1 1 calc R U . . .
C48 C 0.6152(7) 0.3178(8) 0.1391(15) 0.054(5) Uani 1 1 d . U . . .
H48 H 0.624637 0.325178 0.081846 0.065 Uiso 1 1 calc R U . . .
C3 C 0.7020(6) 0.6129(8) 0.2533(13) 0.042(5) Uani 1 1 d . . . . .
C9 C 0.6664(7) 0.8176(7) 0.2796(13) 0.040(5) Uani 1 1 d . . . . .
H9 H 0.634961 0.810196 0.298882 0.048 Uiso 1 1 calc R U . . .
C46 C 0.5646(8) 0.3830(9) 0.3345(18) 0.071(5) Uani 1 1 d . U . . .
H46 H 0.563107 0.414302 0.316524 0.085 Uiso 1 1 calc R U . . .
C25 C 0.4738(7) 0.3588(7) 0.6377(14) 0.041(5) Uani 1 1 d . . . . .
H25 H 0.472021 0.382552 0.595750 0.050 Uiso 1 1 calc R U . . .
C38 C 0.6004(8) 0.2152(9) 0.2916(17) 0.063(5) Uani 1 1 d . U . . .
C36 C 0.6177(8) 0.2704(9) 0.1711(15) 0.055(4) Uani 1 1 d . U . . .
C30 C 0.4606(6) 0.0501(6) 0.7707(14) 0.040(5) Uani 1 1 d . . . . .
H30 H 0.453304 0.041462 0.828263 0.048 Uiso 1 1 calc R U . . .
C24 C 0.4666(7) 0.3155(7) 0.6106(15) 0.047(6) Uani 1 1 d . U . . .
H24 H 0.458363 0.308900 0.552490 0.056 Uiso 1 1 calc R U . . .
C34 C 0.6339(10) 0.1875(10) 0.159(2) 0.083(6) Uani 1 1 d . U . . .
H34 H 0.645119 0.162674 0.124855 0.099 Uiso 1 1 calc R U . . .
C12 C 0.7441(7) 0.7954(7) 0.2287(13) 0.041(5) Uani 1 1 d . . . . .
H12 H 0.766887 0.772697 0.212193 0.049 Uiso 1 1 calc R U . . .
C23 C 0.4716(7) 0.2806(7) 0.6717(19) 0.052(6) Uani 1 1 d . . . . .
C10 C 0.6813(6) 0.8625(7) 0.2731(14) 0.048(6) Uani 1 1 d . . . . .
H10 H 0.659055 0.885907 0.288327 0.057 Uiso 1 1 calc R U . . .
C4 C 0.7486(7) 0.6018(7) 0.2350(17) 0.061(7) Uani 1 1 d . . . . .
H4 H 0.770977 0.625690 0.223156 0.074 Uiso 1 1 calc R U . . .
C7 C 0.6819(6) 0.7347(7) 0.2664(13) 0.039(5) Uani 1 1 d . . . . .
C42 C 0.5842(7) 0.2982(8) 0.3087(15) 0.050(4) Uani 1 1 d . U . . .
C43 C 0.5822(7) 0.3448(8) 0.2792(16) 0.055(4) Uani 1 1 d . U . . .
C47 C 0.5988(8) 0.3512(9) 0.1941(16) 0.061(5) Uani 1 1 d . U . . .
H47 H 0.598614 0.381857 0.172690 0.073 Uiso 1 1 calc R U . . .
C33 C 0.6175(9) 0.1794(10) 0.2408(18) 0.078(6) Uani 1 1 d . U . . .
H33 H 0.617851 0.148846 0.263029 0.093 Uiso 1 1 calc R U . . .
C40 C 0.5690(9) 0.2425(10) 0.4257(19) 0.075(5) Uani 1 1 d . U . . .
H40 H 0.558290 0.235956 0.482564 0.089 Uiso 1 1 calc R U . . .
C39 C 0.5839(8) 0.2073(9) 0.3782(17) 0.068(5) Uani 1 1 d . U . . .
H39 H 0.583729 0.177007 0.401343 0.081 Uiso 1 1 calc R U . . .
C44 C 0.5516(9) 0.3263(10) 0.4447(18) 0.078(6) Uani 1 1 d . U . . .
H44 H 0.540343 0.322329 0.502038 0.093 Uiso 1 1 calc R U . . .
C45 C 0.5514(9) 0.3687(10) 0.4107(19) 0.077(6) Uani 1 1 d . U . . .
H45 H 0.539883 0.392193 0.447993 0.092 Uiso 1 1 calc R U . . .
C41 C 0.5677(8) 0.2879(10) 0.3993(16) 0.063(5) Uani 1 1 d . U . . .
C35 C 0.6342(9) 0.2326(10) 0.1260(18) 0.073(5) Uani 1 1 d . U . . .
H35 H 0.646422 0.237234 0.069529 0.087 Uiso 1 1 calc R U . . .
N11 N 0.9600(6) 0.4707(5) -0.1466(11) 0.036(4) Uani 1 1 d . . . . .
C19 C 0.9316(8) 0.4723(7) -0.0897(14) 0.045(5) Uani 1 1 d . . . . .
C61 C 0.8042(13) 0.1753(12) 0.502(3) 0.050(7) Uani 0.594(17) 1 d D U P A 1
C50 C 0.7096(15) 0.2584(13) 0.430(3) 0.060(7) Uani 0.594(17) 1 d D U P A 1
H50 H 0.678767 0.259106 0.403801 0.073 Uiso 0.594(17) 1 calc R U P A 1
C60 C 0.8484(14) 0.1818(13) 0.544(3) 0.058(7) Uani 0.594(17) 1 d D U P A 1
H60 H 0.864583 0.154210 0.560113 0.069 Uiso 0.594(17) 1 calc R U P A 1
C52 C 0.7777(11) 0.2181(11) 0.482(2) 0.048(6) Uani 0.594(17) 1 d D U P A 1
C59 C 0.8693(12) 0.2180(12) 0.564(2) 0.056(7) Uani 0.594(17) 1 d D U P A 1
H59 H 0.900170 0.218439 0.590074 0.067 Uiso 0.594(17) 1 calc R U P A 1
C49 C 0.7272(13) 0.2986(13) 0.448(3) 0.058(7) Uani 0.594(17) 1 d D U P A 1
H49 H 0.708588 0.325113 0.434721 0.070 Uiso 0.594(17) 1 calc R U P A 1
C62 C 0.7781(13) 0.1329(12) 0.476(3) 0.061(7) Uani 0.594(17) 1 d D U P A 1
H62 H 0.792413 0.104000 0.488969 0.073 Uiso 0.594(17) 1 calc R U P A 1
C64 C 0.7092(12) 0.1730(12) 0.418(2) 0.056(7) Uani 0.594(17) 1 d D U P A 1
H64 H 0.679173 0.170298 0.389206 0.067 Uiso 0.594(17) 1 calc R U P A 1
C51 C 0.7279(13) 0.2152(13) 0.441(3) 0.056(7) Uani 0.594(17) 1 d D U P A 1
C55 C 0.7978(9) 0.3462(6) 0.5151(19) 0.065(7) Uani 0.594(17) 1 d DG U P A 1
H55 H 0.782945 0.375198 0.505114 0.078 Uiso 0.594(17) 1 calc R U P A 1
C54 C 0.7750(8) 0.3054(8) 0.489(2) 0.052(7) Uani 0.594(17) 1 d DG U P A 1
C53 C 0.7970(9) 0.2626(7) 0.503(2) 0.047(6) Uani 0.594(17) 1 d DG U P A 1
C58 C 0.8418(8) 0.2606(7) 0.5447(19) 0.054(7) Uani 0.594(17) 1 d DG U P A 1
C57 C 0.8646(8) 0.3014(9) 0.571(2) 0.064(8) Uani 0.594(17) 1 d DG U P A 1
H57 H 0.894900 0.299993 0.599022 0.076 Uiso 0.594(17) 1 calc R U P A 1
C56 C 0.8426(10) 0.3442(7) 0.556(2) 0.071(7) Uani 0.594(17) 1 d DG U P A 1
H56 H 0.858021 0.371790 0.574243 0.085 Uiso 0.594(17) 1 calc R U P A 1
C63 C 0.7379(13) 0.1332(13) 0.439(3) 0.067(8) Uani 0.594(17) 1 d D U P A 1
H63 H 0.725276 0.104013 0.422285 0.081 Uiso 0.594(17) 1 calc R U P A 1
C59A C 0.7473(15) 0.1842(14) 0.465(3) 0.053(8) Uani 0.406(17) 1 d D U P A 2
H59A H 0.721548 0.165439 0.445266 0.063 Uiso 0.406(17) 1 calc R U P A 2
C51A C 0.8677(15) 0.2610(15) 0.555(4) 0.057(8) Uani 0.406(17) 1 d D U P A 2
C50A C 0.8615(17) 0.3094(14) 0.555(4) 0.053(8) Uani 0.406(17) 1 d D U P A 2
H50A H 0.887984 0.326597 0.576344 0.064 Uiso 0.406(17) 1 calc R U P A 2
C52A C 0.8254(13) 0.2343(13) 0.525(3) 0.050(8) Uani 0.406(17) 1 d D U P A 2
C64A C 0.9090(15) 0.2308(15) 0.577(4) 0.061(9) Uani 0.406(17) 1 d D U P A 2
H64A H 0.938663 0.245276 0.590241 0.073 Uiso 0.406(17) 1 calc R U P A 2
C49A C 0.8264(14) 0.3326(13) 0.532(3) 0.049(8) Uani 0.406(17) 1 d D U P A 2
H49A H 0.826132 0.365325 0.533285 0.059 Uiso 0.406(17) 1 calc R U P A 2
C61A C 0.8283(17) 0.1815(14) 0.523(4) 0.051(8) Uani 0.406(17) 1 d D U P A 2
C63A C 0.9076(16) 0.1873(15) 0.579(4) 0.059(9) Uani 0.406(17) 1 d D U P A 2
H63A H 0.934955 0.172204 0.602250 0.071 Uiso 0.406(17) 1 calc R U P A 2
C60A C 0.7858(16) 0.1646(15) 0.493(4) 0.056(9) Uani 0.406(17) 1 d D U P A 2
H60A H 0.784198 0.131862 0.493305 0.067 Uiso 0.406(17) 1 calc R U P A 2
C62A C 0.8689(15) 0.1579(14) 0.550(4) 0.053(8) Uani 0.406(17) 1 d D U P A 2
H62A H 0.871097 0.125184 0.550288 0.064 Uiso 0.406(17) 1 calc R U P A 2
C57A C 0.7031(11) 0.2622(11) 0.432(3) 0.055(9) Uani 0.406(17) 1 d DG U P A 2
H57A H 0.675466 0.247673 0.408932 0.067 Uiso 0.406(17) 1 calc R U P A 2
C58A C 0.7419(12) 0.2354(8) 0.461(3) 0.051(8) Uani 0.406(17) 1 d DG U P A 2
C53A C 0.7829(10) 0.2569(10) 0.495(3) 0.048(8) Uani 0.406(17) 1 d DG U P A 2
C54A C 0.7850(10) 0.3052(10) 0.500(3) 0.049(8) Uani 0.406(17) 1 d DG U P A 2
C55A C 0.7462(11) 0.3320(8) 0.472(3) 0.050(9) Uani 0.406(17) 1 d DG U P A 2
H55A H 0.747648 0.364626 0.475552 0.060 Uiso 0.406(17) 1 calc R U P A 2
C56A C 0.7053(11) 0.3105(11) 0.438(3) 0.058(9) Uani 0.406(17) 1 d DG U P A 2
H56A H 0.679039 0.328613 0.418227 0.070 Uiso 0.406(17) 1 calc R U P A 2

loop_
_atom_site_aniso_label
_atom_site_aniso_U_11
_atom_site_aniso_U_22
_atom_site_aniso_U_33
_atom_site_aniso_U_23
_atom_site_aniso_U_13
_atom_site_aniso_U_12
Au3 0.0428(4) 0.0319(4) 0.0338(4) 0.0044(4) 0.0077(4) -0.0027(3)
Au4 0.0438(4) 0.0327(4) 0.0354(5) 0.0019(4) 0.0098(4) 0.0009(3)
Au1 0.0385(4) 0.0396(5) 0.0364(5) 0.0003(4) -0.0093(4) -0.0006(3)
Au2 0.0582(5) 0.0348(5) 0.0341(5) 0.0035(4) -0.0178(4) -0.0008(4)
Fe1 0.0181(11) 0.0300(15) 0.0202(13) 0.0050(12) -0.0019(10) -0.0024(10)
Fe2 0.0289(13) 0.0271(14) 0.0227(14) 0.0033(12) 0.0005(11) -0.0043(11)
N8 0.040(9) 0.030(9) 0.040(10) 0.005(8) -0.017(8) -0.013(8)
N5 0.021(8) 0.041(10) 0.041(10) 0.005(8) -0.004(7) 0.014(7)
N7 0.049(10) 0.039(10) 0.021(8) 0.001(8) -0.011(8) -0.006(8)
N9 0.047(10) 0.031(10) 0.029(9) 0.002(8) 0.002(8) 0.014(8)
C14 0.037(11) 0.026(11) 0.043(12) 0.004(9) -0.016(10) -0.013(9)
N10 0.034(9) 0.038(10) 0.040(10) 0.019(8) 0.001(8) -0.005(8)
C20 0.034(10) 0.037(12) 0.030(11) 0.003(9) 0.011(9) -0.006(9)
O1 0.038(7) 0.030(8) 0.039(8) 0.002(6) -0.003(6) -0.004(6)
N12 0.051(10) 0.030(10) 0.037(10) 0.007(8) 0.002(8) -0.004(8)
C15 0.070(14) 0.024(11) 0.034(12) 0.008(10) -0.004(11) -0.001(10)
C18 0.037(11) 0.038(12) 0.043(12) 0.004(10) -0.003(10) -0.010(10)
C16 0.068(15) 0.036(13) 0.033(12) 0.005(10) -0.018(11) -0.001(11)
C17 0.025(9) 0.042(13) 0.044(13) -0.011(10) 0.009(9) 0.015(9)
N1 0.035(9) 0.041(10) 0.039(10) 0.007(8) 0.002(8) -0.010(8)
N13 0.033(9) 0.033(10) 0.047(11) 0.010(9) -0.002(8) 0.012(7)
N4 0.021(7) 0.047(10) 0.028(9) 0.018(8) -0.005(7) -0.007(7)
N6 0.045(10) 0.049(11) 0.038(10) 0.002(9) -0.007(8) -0.006(9)
N16 0.047(10) 0.019(9) 0.036(10) 0.004(8) 0.006(8) 0.012(7)
C13 0.022(10) 0.040(13) 0.050(14) 0.010(11) 0.006(9) 0.000(9)
C29 0.031(10) 0.046(14) 0.072(17) -0.005(13) 0.004(11) -0.002(10)
C11 0.028(10) 0.030(11) 0.062(15) 0.006(11) 0.004(10) 0.002(9)
C32 0.046(8) 0.037(9) 0.047(9) 0.001(8) -0.005(7) 0.005(7)
C21 0.027(10) 0.053(14) 0.047(13) 0.014(12) -0.008(9) -0.011(10)
C31 0.035(11) 0.017(10) 0.055(14) 0.001(10) -0.002(10) -0.001(8)
C28 0.045(12) 0.031(12) 0.057(15) 0.000(11) -0.015(11) 0.001(10)
C2 0.021(9) 0.039(12) 0.055(13) -0.006(11) 0.006(9) 0.009(9)
N2 0.044(10) 0.033(10) 0.059(12) -0.001(9) 0.012(9) -0.004(8)
N14 0.068(12) 0.008(8) 0.103(17) -0.006(10) 0.030(11) 0.000(8)
C26 0.030(8) 0.049(9) 0.056(9) 0.007(8) -0.001(7) 0.001(7)
O2 0.046(8) 0.020(7) 0.078(11) 0.010(8) -0.013(8) -0.002(6)
C27 0.017(10) 0.045(14) 0.089(19) -0.024(14) -0.006(11) 0.001(9)
N15 0.073(13) 0.029(10) 0.079(15) 0.004(10) 0.016(11) 0.003(9)
N3 0.032(9) 0.020(8) 0.059(11) 0.008(8) 0.002(8) -0.006(7)
C5 0.031(8) 0.050(9) 0.068(10) 0.001(8) -0.006(7) -0.006(7)
C8 0.018(6) 0.034(8) 0.027(8) 0.003(7) -0.011(6) -0.001(6)
C37 0.034(7) 0.053(6) 0.039(6) -0.003(5) -0.016(6) -0.017(6)
C6 0.019(8) 0.026(10) 0.040(11) -0.006(9) 0.008(8) 0.000(7)
C22 0.034(11) 0.019(11) 0.10(2) 0.018(13) 0.014(13) -0.006(9)
C1 0.018(9) 0.062(15) 0.044(13) -0.017(11) 0.007(9) -0.011(9)
C48 0.047(9) 0.062(7) 0.054(8) 0.010(6) 0.003(7) -0.012(7)
C3 0.018(9) 0.066(15) 0.042(13) 0.007(11) -0.006(9) -0.006(9)
C9 0.027(10) 0.038(12) 0.055(14) -0.013(11) -0.004(9) -0.007(9)
C46 0.063(10) 0.070(8) 0.080(8) -0.016(7) -0.016(8) -0.002(8)
C25 0.049(12) 0.026(11) 0.049(14) 0.006(10) 0.002(11) 0.001(10)
C38 0.058(9) 0.065(7) 0.065(7) 0.008(6) -0.008(7) 0.000(8)
C36 0.054(9) 0.061(6) 0.049(7) -0.005(6) -0.009(7) -0.010(7)
C30 0.040(11) 0.030(12) 0.051(13) 0.022(11) 0.017(10) 0.008(9)
C24 0.049(9) 0.038(9) 0.053(9) -0.009(8) -0.003(8) 0.002(7)
C34 0.087(11) 0.076(8) 0.085(9) -0.008(8) -0.001(8) 0.008(9)
C12 0.046(12) 0.031(11) 0.045(13) 0.008(10) 0.008(10) 0.006(9)
C23 0.025(10) 0.030(13) 0.10(2) -0.009(14) 0.008(12) -0.008(9)
C10 0.017(9) 0.057(15) 0.070(16) -0.025(13) 0.003(10) -0.011(9)
C4 0.037(12) 0.025(11) 0.12(2) 0.021(14) 0.010(13) 0.007(9)
C7 0.012(8) 0.053(13) 0.053(13) 0.011(12) -0.012(9) 0.004(9)
C42 0.035(8) 0.060(6) 0.054(7) -0.008(6) -0.011(7) -0.014(7)
C43 0.039(8) 0.062(7) 0.063(7) -0.008(6) -0.015(7) -0.006(7)
C47 0.054(9) 0.060(8) 0.067(8) 0.005(6) -0.013(7) -0.008(8)
C33 0.083(10) 0.070(8) 0.081(8) -0.003(7) -0.009(8) 0.003(8)
C40 0.066(10) 0.087(7) 0.071(9) 0.009(6) 0.003(8) -0.009(8)
C39 0.066(10) 0.068(8) 0.069(8) 0.014(6) -0.007(8) -0.014(8)
C44 0.070(10) 0.091(8) 0.072(9) -0.014(7) 0.003(8) -0.003(8)
C45 0.067(10) 0.083(8) 0.081(9) -0.020(8) -0.005(8) -0.001(8)
C41 0.050(9) 0.078(7) 0.062(8) -0.007(6) -0.002(7) 0.003(8)
C35 0.076(10) 0.075(7) 0.067(9) -0.010(7) 0.000(8) 0.002(8)
N11 0.045(10) 0.012(8) 0.049(11) 0.000(8) 0.007(8) -0.008(7)
C19 0.061(14) 0.032(12) 0.043(13) 0.003(10) 0.016(11) 0.003(11)
C61 0.054(9) 0.052(8) 0.045(12) 0.002(9) 0.008(8) -0.001(7)
C50 0.056(10) 0.065(8) 0.060(12) 0.001(9) 0.006(9) 0.004(7)
C60 0.058(10) 0.062(9) 0.053(12) 0.001(9) 0.003(8) 0.002(7)
C52 0.051(9) 0.052(7) 0.042(11) -0.001(9) 0.010(8) -0.001(6)
C59 0.050(10) 0.063(8) 0.055(12) 0.000(9) 0.000(9) 0.000(7)
C49 0.059(10) 0.059(9) 0.057(12) 0.008(9) 0.007(8) 0.006(7)
C62 0.067(10) 0.056(9) 0.061(12) 0.002(9) 0.005(8) -0.005(7)
C64 0.054(10) 0.061(8) 0.052(12) 0.002(9) 0.009(8) -0.010(7)
C51 0.056(9) 0.058(8) 0.054(12) 0.003(9) 0.005(8) -0.003(7)
C55 0.074(10) 0.060(9) 0.061(12) 0.002(9) 0.006(9) -0.001(7)
C54 0.055(9) 0.054(8) 0.045(12) 0.003(9) 0.014(8) 0.004(7)
C53 0.046(9) 0.051(7) 0.043(11) 0.005(9) 0.012(8) -0.001(6)
C58 0.052(9) 0.061(8) 0.048(11) -0.003(9) 0.004(8) -0.002(7)
C57 0.064(11) 0.065(8) 0.062(13) -0.005(9) 0.000(9) -0.007(7)
C56 0.073(8) 0.068(8) 0.071(9) 0.000(5) 0.001(5) -0.003(5)
C63 0.069(10) 0.063(9) 0.070(13) 0.001(9) 0.001(9) -0.006(8)
C59A 0.054(11) 0.054(9) 0.050(13) 0.002(10) 0.001(9) -0.005(8)
C51A 0.056(8) 0.058(8) 0.058(9) 0.000(5) -0.001(5) 0.000(4)
C50A 0.053(11) 0.057(9) 0.049(14) -0.001(10) 0.003(9) -0.003(7)
C52A 0.054(10) 0.052(8) 0.043(13) 0.001(9) 0.001(9) 0.001(6)
C64A 0.059(11) 0.061(9) 0.063(14) 0.003(10) -0.003(9) -0.002(7)
C49A 0.047(10) 0.054(10) 0.044(13) 0.001(9) 0.008(9) -0.004(7)
C61A 0.052(10) 0.053(9) 0.049(13) 0.003(9) 0.005(9) 0.002(7)
C63A 0.057(11) 0.061(10) 0.060(14) 0.000(10) -0.002(9) 0.003(8)
C60A 0.057(10) 0.055(11) 0.056(14) -0.003(10) 0.001(9) 0.000(7)
C62A 0.056(9) 0.054(9) 0.050(10) 0.000(5) 0.001(5) 0.002(5)
C57A 0.052(11) 0.060(10) 0.055(14) 0.001(10) 0.003(9) -0.001(8)
C58A 0.050(10) 0.055(9) 0.047(13) 0.000(9) 0.003(9) -0.002(7)
C53A 0.049(10) 0.049(8) 0.045(13) 0.004(9) 0.007(9) -0.001(7)
C54A 0.052(10) 0.050(9) 0.045(13) 0.000(9) 0.005(9) 0.001(7)
C55A 0.053(10) 0.051(10) 0.045(13) 0.001(9) 0.003(9) 0.004(7)
C56A 0.055(11) 0.060(10) 0.059(14) 0.004(10) 0.002(9) -0.001(8)

loop_
_atom_type_symbol
_atom_type_description
_atom_type_scat_dispersion_real
_atom_type_scat_dispersion_imag
_atom_type_scat_source
C C 0.0033 0.0016 'International Tables Vol C Tables 4.2.6.8 and 6.1.1.4'
H H 0.0000 0.0000 'International Tables Vol C Tables 4.2.6.8 and 6.1.1.4'
Au Au -2.0133 8.8022 'International Tables Vol C Tables 4.2.6.8 and 6.1.1.4'
Fe Fe 0.3463 0.8444 'International Tables Vol C Tables 4.2.6.8 and 6.1.1.4'
N N 0.0061 0.0033 'International Tables Vol C Tables 4.2.6.8 and 6.1.1.4'
O O 0.0106 0.0060 'International Tables Vol C Tables 4.2.6.8 and 6.1.1.4'

loop_
_geom_angle_atom_site_label_1
_geom_angle_atom_site_label_2
_geom_angle_atom_site_label_3
_geom_angle
_geom_angle_site_symmetry_1
_geom_angle_site_symmetry_3
_geom_angle_publ_flag
C18 Au3 Au4 80.8(6) . 2_665 ?
C17 Au3 Au4 95.8(6) . 2_665 ?
C17 Au3 C18 176.5(8) . . ?
C20 Au4 Au3 85.8(6) . 2_664 ?
C19 Au4 Au3 96.1(6) . 2_664 ?
C19 Au4 C20 177.9(8) . . ?
C14 Au1 Au2 97.7(5) . 2_664 ?
C13 Au1 Au2 87.6(6) . 2_664 ?
C13 Au1 C14 174.7(8) . . ?
C15 Au2 Au1 85.5(5) . 2_665 ?
C15 Au2 C16 179.0(8) . . ?
C16 Au2 Au1 95.4(6) . 2_665 ?
N5 Fe1 N7 176.7(6) . 1_554 ?
N5 Fe1 N9 86.7(6) . . ?
N5 Fe1 N12 90.1(6) . . ?
N5 Fe1 N1 90.1(6) . . ?
N5 Fe1 N4 92.5(6) . 8_755 ?
N7 Fe1 N9 92.7(6) 1_554 . ?
N7 Fe1 N12 90.7(6) 1_554 . ?
N7 Fe1 N1 86.7(6) 1_554 . ?
N7 Fe1 N4 90.7(6) 1_554 8_755 ?
N9 Fe1 N1 91.1(6) . . ?
N9 Fe1 N4 88.5(5) . 8_755 ?
N12 Fe1 N9 174.9(6) . . ?
N12 Fe1 N1 92.8(6) . . ?
N12 Fe1 N4 87.7(6) . 8_755 ?
N4 Fe1 N1 177.4(6) 8_755 . ?
N8 Fe2 N13 92.4(6) . . ?
N8 Fe2 N16 85.8(6) . 3_656 ?
N8 Fe2 N11 176.1(6) . 6_556 ?
N10 Fe2 N8 91.1(6) . . ?
N10 Fe2 N13 88.2(6) . . ?
N10 Fe2 N6 178.1(6) . 6_557 ?
N10 Fe2 N16 93.0(6) . 3_656 ?
N10 Fe2 N11 89.9(6) . 6_556 ?
N13 Fe2 N16 177.9(6) . 3_656 ?
N6 Fe2 N8 88.5(6) 6_557 . ?
N6 Fe2 N13 89.9(6) 6_557 . ?
N6 Fe2 N16 88.8(6) 6_557 3_656 ?
N6 Fe2 N11 90.6(6) 6_557 6_556 ?
N11 Fe2 N13 91.4(5) 6_556 . ?
N11 Fe2 N16 90.4(5) 6_556 3_656 ?
C16 N8 Fe2 161.2(16) . . ?
C13 N5 Fe1 168.7(16) . . ?
C15 N7 Fe1 174.1(17) . 1_556 ?
C17 N9 Fe1 170.8(16) . . ?
N6 C14 Au1 175.6(18) . . ?
C18 N10 Fe2 175.0(15) . . ?
N12 C20 Au4 179.0(19) . . ?
C6 O1 C7 103.3(13) . . ?
C20 N12 Fe1 174.1(16) . . ?
N7 C15 Au2 179(2) . . ?
N10 C18 Au3 173.2(17) . . ?
N8 C16 Au2 174(2) . . ?
N9 C17 Au3 172.8(17) . . ?
C5 N1 Fe1 123.3(13) . . ?
C1 N1 Fe1 119.0(13) . . ?
C1 N1 C5 117.5(17) . . ?
C21 N13 Fe2 124.4(14) . . ?
C21 N13 C25 114.9(17) . . ?
C25 N13 Fe2 120.4(13) . . ?
C11 N4 Fe1 124.3(12) . 8_765 ?
C11 N4 C10 115.1(17) . . ?
C10 N4 Fe1 120.5(13) . 8_765 ?
C14 N6 Fe2 171.4(16) . 6_657 ?
C31 N16 Fe2 118.4(12) . 3_646 ?
C31 N16 C30 116.3(16) . . ?
C30 N16 Fe2 124.4(13) . 3_646 ?
N5 C13 Au1 176.9(18) . . ?
C28 C29 H29 119.1 . . ?
C30 C29 H29 119.1 . . ?
C30 C29 C28 122(2) . . ?
N4 C11 H11 117.3 . . ?
N4 C11 C12 125.4(18) . . ?
C12 C11 H11 117.3 . . ?
C31 C32 H32 121.3 . . ?
C31 C32 C28 117(2) . . ?
C28 C32 H32 121.3 . . ?
N13 C21 H21 117.3 . . ?
N13 C21 C22 125(2) . . ?
C22 C21 H21 117.3 . . ?
N16 C31 C32 126.0(19) . . ?
N16 C31 H31 117.0 . . ?
C32 C31 H31 117.0 . . ?
C29 C28 C32 117(2) . . ?
C29 C28 C27 125(2) . . ?
C27 C28 C32 118(2) . . ?
C1 C2 H2 120.0 . . ?
C3 C2 H2 120.0 . . ?
C3 C2 C1 120.0(16) . . ?
C6 N2 N3 107.6(14) . . ?
N15 N14 C26 108.0 . . ?
N14 C26 O2 108.0 . . ?
C23 C26 N14 125.7(14) . . ?
C23 C26 O2 126.1(14) . . ?
C27 O2 C26 108.0 . . ?
C28 C27 O2 124.7(13) . . ?
C28 C27 N15 127.2(13) . . ?
O2 C27 N15 108.0 . . ?
C27 N15 N14 108.0 . . ?
C7 N3 N2 106.1(15) . . ?
N1 C5 H5 118.9 . . ?
N1 C5 C4 122.1(18) . . ?
C4 C5 H5 118.9 . . ?
C9 C8 C7 116.4(15) . . ?
C12 C8 C9 119.4(17) . . ?
C12 C8 C7 124.2(16) . . ?
C38 C37 C36 120(2) . . ?
C38 C37 C42 124(2) . . ?
C42 C37 C36 116(2) . . ?
O1 C6 C3 121.6(14) . . ?
N2 C6 O1 111.1(15) . . ?
N2 C6 C3 127.3(16) . . ?
C21 C22 H22 122.1 . . ?
C21 C22 C23 116(2) . . ?
C23 C22 H22 122.1 . . ?
N1 C1 C2 121.7(17) . . ?
N1 C1 H1 119.1 . . ?
C2 C1 H1 119.1 . . ?
C36 C48 H48 121.0 . . ?
C47 C48 H48 121.0 . . ?
C47 C48 C36 118(2) . . ?
C2 C3 C6 117.5(16) . . ?
C4 C3 C2 118(2) . . ?
C4 C3 C6 124.9(18) . . ?
C8 C9 H9 121.2 . . ?
C10 C9 C8 117.7(17) . . ?
C10 C9 H9 121.2 . . ?
C43 C46 H46 123.9 . . ?
C45 C46 H46 123.9 . . ?
C45 C46 C43 112(3) . . ?
N13 C25 H25 117.3 . . ?
C24 C25 N13 125(2) . . ?
C24 C25 H25 117.3 . . ?
C37 C38 C39 118(2) . . ?
C33 C38 C37 121(2) . . ?
C33 C38 C39 121(3) . . ?
C48 C36 C37 119(2) . . ?
C35 C36 C37 115(2) . . ?
C35 C36 C48 126(2) . . ?
N16 C30 H30 119.4 . . ?
C29 C30 N16 121.1(19) . . ?
C29 C30 H30 119.4 . . ?
C25 C24 H24 121.5 . . ?
C25 C24 C23 117(2) . . ?
C23 C24 H24 121.5 . . ?
C33 C34 H34 119.9 . . ?
C33 C34 C35 120(3) . . ?
C35 C34 H34 119.9 . . ?
C11 C12 C8 117.4(18) . . ?
C11 C12 H12 121.3 . . ?
C8 C12 H12 121.3 . . ?
C22 C23 C26 122(2) . . ?
C24 C23 C26 117(2) . . ?
C24 C23 C22 121(2) . . ?
N4 C10 C9 125.0(19) . . ?
N4 C10 H10 117.5 . . ?
C9 C10 H10 117.5 . . ?
C5 C4 H4 119.5 . . ?
C3 C4 C5 121(2) . . ?
C3 C4 H4 119.5 . . ?
O1 C7 C8 121.0(14) . . ?
N3 C7 O1 111.8(17) . . ?
N3 C7 C8 127.2(17) . . ?
C37 C42 C43 126(2) . . ?
C37 C42 C41 116(2) . . ?
C43 C42 C41 118(2) . . ?
C42 C43 C46 122(2) . . ?
C47 C43 C46 123(2) . . ?
C47 C43 C42 114(2) . . ?
C48 C47 C43 127(2) . . ?
C48 C47 H47 116.6 . . ?
C43 C47 H47 116.6 . . ?
C38 C33 H33 119.6 . . ?
C34 C33 C38 121(3) . . ?
C34 C33 H33 119.6 . . ?
C39 C40 H40 117.4 . . ?
C39 C40 C41 125(3) . . ?
C41 C40 H40 117.4 . . ?
C38 C39 H39 120.1 . . ?
C40 C39 C38 120(3) . . ?
C40 C39 H39 120.1 . . ?
C45 C44 H44 118.7 . . ?
C45 C44 C41 123(3) . . ?
C41 C44 H44 118.7 . . ?
C46 C45 C44 130(3) . . ?
C46 C45 H45 114.8 . . ?
C44 C45 H45 114.8 . . ?
C40 C41 C42 117(2) . . ?
C40 C41 C44 128(3) . . ?
C44 C41 C42 114(3) . . ?
C36 C35 C34 124(3) . . ?
C36 C35 H35 118.2 . . ?
C34 C35 H35 118.2 . . ?
C19 N11 Fe2 161.2(15) . 6_656 ?
N11 C19 Au4 174.6(18) . . ?
C60 C61 C52 115(3) . . ?
C60 C61 C62 132(3) . . ?
C52 C61 C62 113(3) . . ?
C49 C50 H50 114.5 . . ?
C49 C50 C51 131(4) . . ?
C51 C50 H50 114.5 . . ?
C61 C60 H60 115.1 . . ?
C59 C60 C61 130(4) . . ?
C59 C60 H60 115.1 . . ?
C61 C52 C51 120(3) . . ?
C53 C52 C61 121(3) . . ?
C53 C52 C51 119(3) . . ?
C60 C59 H59 122.9 . . ?
C60 C59 C58 114(3) . . ?
C58 C59 H59 122.9 . . ?
C50 C49 H49 118.3 . . ?
C50 C49 C54 123(3) . . ?
C54 C49 H49 118.3 . . ?
C61 C62 H62 118.1 . . ?
C63 C62 C61 124(4) . . ?
C63 C62 H62 118.1 . . ?
C51 C64 H64 121.9 . . ?
C51 C64 C63 116(3) . . ?
C63 C64 H64 121.9 . . ?
C50 C51 C52 110(3) . . ?
C50 C51 C64 130(3) . . ?
C64 C51 C52 120(3) . . ?
C54 C55 H55 120.0 . . ?
C54 C55 C56 120.0 . . ?
C56 C55 H55 120.0 . . ?
C55 C54 C49 130(2) . . ?
C55 C54 C53 120.0 . . ?
C53 C54 C49 110(2) . . ?
C54 C53 C52 126.4(19) . . ?
C54 C53 C58 120.0 . . ?
C58 C53 C52 113.5(19) . . ?
C53 C58 C59 126(2) . . ?
C57 C58 C59 114(2) . . ?
C57 C58 C53 120.0 . . ?
C58 C57 H57 120.0 . . ?
C58 C57 C56 120.0 . . ?
C56 C57 H57 120.0 . . ?
C55 C56 H56 120.0 . . ?
C57 C56 C55 120.0 . . ?
C57 C56 H56 120.0 . . ?
C62 C63 C64 127(4) . . ?
C62 C63 H63 116.6 . . ?
C64 C63 H63 116.6 . . ?
C60A C59A H59A 118.8 . . ?
C60A C59A C58A 122(3) . . ?
C58A C59A H59A 118.8 . . ?
C50A C51A C52A 115(3) . . ?
C50A C51A C64A 133(4) . . ?
C52A C51A C64A 112(3) . . ?
C51A C50A H50A 115.4 . . ?
C49A C50A C51A 129(4) . . ?
C49A C50A H50A 115.4 . . ?
C51A C52A C61A 119(3) . . ?
C53A C52A C51A 121(3) . . ?
C53A C52A C61A 119(3) . . ?
C51A C64A H64A 117.6 . . ?
C63A C64A C51A 125(4) . . ?
C63A C64A H64A 117.6 . . ?
C50A C49A H49A 122.6 . . ?
C50A C49A C54A 115(3) . . ?
C54A C49A H49A 122.6 . . ?
C60A C61A C52A 109(3) . . ?
C60A C61A C62A 129(4) . . ?
C62A C61A C52A 122(3) . . ?
C64A C63A H63A 116.4 . . ?
C64A C63A C62A 127(4) . . ?
C62A C63A H63A 116.4 . . ?
C59A C60A C61A 133(4) . . ?
C59A C60A H60A 113.6 . . ?
C61A C60A H60A 113.6 . . ?
C61A C62A C63A 114(3) . . ?
C61A C62A H62A 122.9 . . ?
C63A C62A H62A 122.9 . . ?
C58A C57A H57A 120.0 . . ?
C58A C57A C56A 120.0 . . ?
C56A C57A H57A 120.0 . . ?
C57A C58A C59A 130(2) . . ?
C57A C58A C53A 120.0 . . ?
C53A C58A C59A 110(2) . . ?
C58A C53A C52A 126(2) . . ?
C58A C53A C54A 120.0 . . ?
C54A C53A C52A 114(2) . . ?
C53A C54A C49A 126(2) . . ?
C55A C54A C49A 114(2) . . ?
C55A C54A C53A 120.0 . . ?
C54A C55A H55A 120.0 . . ?
C54A C55A C56A 120.0 . . ?
C56A C55A H55A 120.0 . . ?
C57A C56A H56A 120.0 . . ?
C55A C56A C57A 120.0 . . ?
C55A C56A H56A 120.0 . . ?

loop_
_geom_bond_atom_site_label_1
_geom_bond_atom_site_label_2
_geom_bond_distance
_geom_bond_site_symmetry_2
_geom_bond_publ_flag
Au3 Au4 3.0227(11) 2_665 ?
Au3 C18 1.98(2) . ?
Au3 C17 1.958(18) . ?
Au4 C20 1.943(18) . ?
Au4 C19 1.94(2) . ?
Au1 Au2 3.0963(11) 2_664 ?
Au1 C14 1.957(18) . ?
Au1 C13 1.94(2) . ?
Au2 C15 1.99(2) . ?
Au2 C16 1.99(2) . ?
Fe1 N5 2.057(15) . ?
Fe1 N7 2.059(15) 1_554 ?
Fe1 N9 2.099(16) . ?
Fe1 N12 2.084(16) . ?
Fe1 N1 2.175(16) . ?
Fe1 N4 2.140(15) 8_755 ?
Fe2 N8 2.143(15) . ?
Fe2 N10 2.110(16) . ?
Fe2 N13 2.219(16) . ?
Fe2 N6 2.117(16) 6_557 ?
Fe2 N16 2.236(14) 3_656 ?
Fe2 N11 2.164(16) 6_556 ?
N8 C16 1.12(2) . ?
N5 C13 1.19(2) . ?
N7 C15 1.13(2) . ?
N9 C17 1.17(2) . ?
C14 N6 1.18(2) . ?
N10 C18 1.17(2) . ?
C20 N12 1.17(2) . ?
O1 C6 1.364(19) . ?
O1 C7 1.39(2) . ?
N1 C5 1.35(2) . ?
N1 C1 1.34(2) . ?
N13 C21 1.34(2) . ?
N13 C25 1.36(2) . ?
N4 C11 1.32(2) . ?
N4 C10 1.34(2) . ?
N16 C31 1.33(2) . ?
N16 C30 1.35(2) . ?
C29 H29 0.9400 . ?
C29 C28 1.37(3) . ?
C29 C30 1.35(3) . ?
C11 H11 0.9400 . ?
C11 C12 1.37(2) . ?
C32 H32 0.9400 . ?
C32 C31 1.34(2) . ?
C32 C28 1.39(3) . ?
C21 H21 0.9400 . ?
C21 C22 1.36(3) . ?
C31 H31 0.9400 . ?
C28 C27 1.37(2) . ?
C2 H2 0.9400 . ?
C2 C1 1.40(2) . ?
C2 C3 1.37(2) . ?
N2 N3 1.40(2) . ?
N2 C6 1.31(2) . ?
N14 C26 1.4200 . ?
N14 N15 1.4200 . ?
C26 O2 1.4200 . ?
C26 C23 1.38(2) . ?
O2 C27 1.4200 . ?
C27 N15 1.4200 . ?
N3 C7 1.30(2) . ?
C5 H5 0.9400 . ?
C5 C4 1.37(3) . ?
C8 C9 1.38(2) . ?
C8 C12 1.37(2) . ?
C8 C7 1.48(3) . ?
C37 C38 1.38(3) . ?
C37 C36 1.49(3) . ?
C37 C42 1.38(3) . ?
C6 C3 1.44(3) . ?
C22 H22 0.9400 . ?
C22 C23 1.38(3) . ?
C1 H1 0.9400 . ?
C48 H48 0.9400 . ?
C48 C36 1.45(3) . ?
C48 C47 1.35(3) . ?
C3 C4 1.36(2) . ?
C9 H9 0.9400 . ?
C9 C10 1.36(2) . ?
C46 H46 0.9400 . ?
C46 C43 1.47(3) . ?
C46 C45 1.29(3) . ?
C25 H25 0.9400 . ?
C25 C24 1.32(3) . ?
C38 C33 1.37(3) . ?
C38 C39 1.42(3) . ?
C36 C35 1.37(3) . ?
C30 H30 0.9400 . ?
C24 H24 0.9400 . ?
C24 C23 1.38(3) . ?
C34 H34 0.9400 . ?
C34 C33 1.35(3) . ?
C34 C35 1.39(3) . ?
C12 H12 0.9400 . ?
C10 H10 0.9400 . ?
C4 H4 0.9400 . ?
C42 C43 1.41(3) . ?
C42 C41 1.49(3) . ?
C43 C47 1.40(3) . ?
C47 H47 0.9400 . ?
C33 H33 0.9400 . ?
C40 H40 0.9400 . ?
C40 C39 1.31(3) . ?
C40 C41 1.36(3) . ?
C39 H39 0.9400 . ?
C44 H44 0.9400 . ?
C44 C45 1.32(3) . ?
C44 C41 1.38(3) . ?
C45 H45 0.9400 . ?
C35 H35 0.9400 . ?
N11 C19 1.17(2) . ?
C61 C60 1.39(4) . ?
C61 C52 1.46(4) . ?
C61 C62 1.47(4) . ?
C50 H50 0.9400 . ?
C50 C49 1.28(4) . ?
C50 C51 1.35(4) . ?
C60 H60 0.9400 . ?
C60 C59 1.23(4) . ?
C52 C51 1.52(4) . ?
C52 C53 1.42(3) . ?
C59 H59 0.9400 . ?
C59 C58 1.47(3) . ?
C49 H49 0.9400 . ?
C49 C54 1.47(4) . ?
C62 H62 0.9400 . ?
C62 C63 1.25(4) . ?
C64 H64 0.9400 . ?
C64 C51 1.37(4) . ?
C64 C63 1.43(4) . ?
C55 H55 0.9400 . ?
C55 C54 1.3900 . ?
C55 C56 1.3900 . ?
C54 C53 1.3900 . ?
C53 C58 1.3900 . ?
C58 C57 1.3900 . ?
C57 H57 0.9400 . ?
C57 C56 1.3900 . ?
C56 H56 0.9400 . ?
C63 H63 0.9400 . ?
C59A H59A 0.9400 . ?
C59A C60A 1.28(4) . ?
C59A C58A 1.48(4) . ?
C51A C50A 1.40(4) . ?
C51A C52A 1.47(4) . ?
C51A C64A 1.47(4) . ?
C50A H50A 0.9400 . ?
C50A C49A 1.23(4) . ?
C52A C61A 1.52(4) . ?
C52A C53A 1.42(3) . ?
C64A H64A 0.9400 . ?
C64A C63A 1.25(4) . ?
C49A H49A 0.9400 . ?
C49A C54A 1.47(4) . ?
C61A C60A 1.35(4) . ?
C61A C62A 1.38(4) . ?
C63A H63A 0.9400 . ?
C63A C62A 1.43(4) . ?
C60A H60A 0.9400 . ?
C62A H62A 0.9400 . ?
C57A H57A 0.9400 . ?
C57A C58A 1.3900 . ?
C57A C56A 1.3900 . ?
C58A C53A 1.3900 . ?
C53A C54A 1.3900 . ?
C54A C55A 1.3900 . ?
C55A H55A 0.9400 . ?
C55A C56A 1.3900 . ?
C56A H56A 0.9400 . ?

loop_
_geom_torsion_atom_site_label_1
_geom_torsion_atom_site_label_2
_geom_torsion_atom_site_label_3
_geom_torsion_atom_site_label_4
_geom_torsion
_geom_torsion_site_symmetry_1
_geom_torsion_site_symmetry_2
_geom_torsion_site_symmetry_3
_geom_torsion_site_symmetry_4
_geom_torsion_publ_flag
Fe1 N1 C5 C4 -177.5(18) . . . . ?
Fe1 N1 C1 C2 174.3(15) . . . . ?
Fe1 N4 C11 C12 176.6(16) 8_765 . . . ?
Fe1 N4 C10 C9 -176.3(17) 8_765 . . . ?
Fe2 N13 C21 C22 -168.7(14) . . . . ?
Fe2 N13 C25 C24 171.6(16) . . . . ?
Fe2 N16 C31 C32 -166.4(15) 3_646 . . . ?
Fe2 N16 C30 C29 166.6(14) 3_646 . . . ?
O1 C6 C3 C2 -177.7(17) . . . . ?
O1 C6 C3 C4 6(3) . . . . ?
N1 C5 C4 C3 5(4) . . . . ?
N13 C21 C22 C23 -2(3) . . . . ?
N13 C25 C24 C23 -3(3) . . . . ?
N4 C11 C12 C8 -1(3) . . . . ?
C29 C28 C27 O2 14(3) . . . . ?
C29 C28 C27 N15 -170.2(15) . . . . ?
C11 N4 C10 C9 0(3) . . . . ?
C32 C28 C27 O2 -164.6(14) . . . . ?
C32 C28 C27 N15 11(2) . . . . ?
C21 N13 C25 C24 -2(3) . . . . ?
C21 C22 C23 C26 176.5(16) . . . . ?
C21 C22 C23 C24 -3(3) . . . . ?
C31 N16 C30 C29 -2(3) . . . . ?
C31 C32 C28 C29 0(3) . . . . ?
C31 C32 C28 C27 178.3(17) . . . . ?
C28 C29 C30 N16 0(3) . . . . ?
C28 C32 C31 N16 -2(3) . . . . ?
C28 C27 N15 N14 -176.5(17) . . . . ?
C2 C3 C4 C5 -2(4) . . . . ?
N2 N3 C7 O1 -1(2) . . . . ?
N2 N3 C7 C8 180.0(18) . . . . ?
N2 C6 C3 C2 4(3) . . . . ?
N2 C6 C3 C4 -172(2) . . . . ?
N14 C26 O2 C27 0.0 . . . . ?
N14 C26 C23 C22 -165.4(15) . . . . ?
N14 C26 C23 C24 14(2) . . . . ?
C26 N14 N15 C27 0.0 . . . . ?
C26 O2 C27 C28 176.6(16) . . . . ?
C26 O2 C27 N15 0.0 . . . . ?
O2 C26 C23 C22 9(3) . . . . ?
O2 C26 C23 C24 -171.0(14) . . . . ?
O2 C27 N15 N14 0.0 . . . . ?
N15 N14 C26 O2 0.0 . . . . ?
N15 N14 C26 C23 175.4(16) . . . . ?
N3 N2 C6 O1 1(2) . . . . ?
N3 N2 C6 C3 179.3(18) . . . . ?
C5 N1 C1 C2 0(3) . . . . ?
C8 C9 C10 N4 0(3) . . . . ?
C37 C38 C33 C34 -1(4) . . . . ?
C37 C38 C39 C40 0(4) . . . . ?
C37 C36 C35 C34 2(4) . . . . ?
C37 C42 C43 C46 179.9(19) . . . . ?
C37 C42 C43 C47 -1(3) . . . . ?
C37 C42 C41 C40 -1(3) . . . . ?
C37 C42 C41 C44 -179.5(19) . . . . ?
C6 O1 C7 N3 1(2) . . . . ?
C6 O1 C7 C8 -179.5(17) . . . . ?
C6 N2 N3 C7 0(2) . . . . ?
C6 C3 C4 C5 174(2) . . . . ?
C1 N1 C5 C4 -3(3) . . . . ?
C1 C2 C3 C6 -177.8(18) . . . . ?
C1 C2 C3 C4 -1(3) . . . . ?
C48 C36 C35 C34 -177(2) . . . . ?
C3 C2 C1 N1 3(3) . . . . ?
C9 C8 C12 C11 1(3) . . . . ?
C9 C8 C7 O1 -177.5(17) . . . . ?
C9 C8 C7 N3 2(3) . . . . ?
C46 C43 C47 C48 -179(2) . . . . ?
C25 N13 C21 C22 4(3) . . . . ?
C25 C24 C23 C26 -174.2(17) . . . . ?
C25 C24 C23 C22 6(3) . . . . ?
C38 C37 C36 C48 177.4(19) . . . . ?
C38 C37 C36 C35 -2(3) . . . . ?
C38 C37 C42 C43 -178(2) . . . . ?
C38 C37 C42 C41 1(3) . . . . ?
C36 C37 C38 C33 1(3) . . . . ?
C36 C37 C38 C39 179.1(19) . . . . ?
C36 C37 C42 C43 1(3) . . . . ?
C36 C37 C42 C41 -178.8(17) . . . . ?
C36 C48 C47 C43 -2(3) . . . . ?
C30 N16 C31 C32 3(3) . . . . ?
C30 C29 C28 C32 1(3) . . . . ?
C30 C29 C28 C27 -177.5(18) . . . . ?
C12 C8 C9 C10 0(3) . . . . ?
C12 C8 C7 O1 1(3) . . . . ?
C12 C8 C7 N3 -179.5(19) . . . . ?
C23 C26 O2 C27 -175.4(16) . . . . ?
C10 N4 C11 C12 0(3) . . . . ?
C7 O1 C6 N2 -1(2) . . . . ?
C7 O1 C6 C3 -179.9(17) . . . . ?
C7 C8 C9 C10 178.7(18) . . . . ?
C7 C8 C12 C11 -178.2(18) . . . . ?
C42 C37 C38 C33 -179(2) . . . . ?
C42 C37 C38 C39 -1(3) . . . . ?
C42 C37 C36 C48 -2(3) . . . . ?
C42 C37 C36 C35 178.7(19) . . . . ?
C42 C43 C47 C48 1(3) . . . . ?
C43 C46 C45 C44 0(4) . . . . ?
C43 C42 C41 C40 179(2) . . . . ?
C43 C42 C41 C44 0(3) . . . . ?
C47 C48 C36 C37 3(3) . . . . ?
C47 C48 C36 C35 -178(2) . . . . ?
C33 C38 C39 C40 178(2) . . . . ?
C33 C34 C35 C36 -1(4) . . . . ?
C39 C38 C33 C34 -179(2) . . . . ?
C39 C40 C41 C42 1(4) . . . . ?
C39 C40 C41 C44 179(3) . . . . ?
C45 C46 C43 C42 0(3) . . . . ?
C45 C46 C43 C47 -180(2) . . . . ?
C45 C44 C41 C42 -1(4) . . . . ?
C45 C44 C41 C40 -179(3) . . . . ?
C41 C42 C43 C46 0(3) . . . . ?
C41 C42 C43 C47 179.4(18) . . . . ?
C41 C40 C39 C38 0(4) . . . . ?
C41 C44 C45 C46 0(5) . . . . ?
C35 C34 C33 C38 1(4) . . . . ?
C61 C60 C59 C58 4(7) . . . . ?
C61 C52 C51 C50 179(4) . . . . ?
C61 C52 C51 C64 -4(6) . . . . ?
C61 C52 C53 C54 -179(3) . . . . ?
C61 C52 C53 C58 -1(4) . . . . ?
C61 C62 C63 C64 -3(7) . . . . ?
C50 C49 C54 C55 -177(4) . . . . ?
C50 C49 C54 C53 0(5) . . . . ?
C60 C61 C52 C51 -177(3) . . . . ?
C60 C61 C52 C53 2(5) . . . . ?
C60 C61 C62 C63 180(5) . . . . ?
C60 C59 C58 C53 -3(5) . . . . ?
C60 C59 C58 C57 177(3) . . . . ?
C52 C61 C60 C59 -3(7) . . . . ?
C52 C61 C62 C63 2(6) . . . . ?
C52 C53 C58 C59 2(4) . . . . ?
C52 C53 C58 C57 -178(3) . . . . ?
C59 C58 C57 C56 180(3) . . . . ?
C49 C50 C51 C52 0(7) . . . . ?
C49 C50 C51 C64 -177(5) . . . . ?
C49 C54 C53 C52 1(3) . . . . ?
C49 C54 C53 C58 -177(3) . . . . ?
C62 C61 C60 C59 179(5) . . . . ?
C62 C61 C52 C51 1(5) . . . . ?
C62 C61 C52 C53 179(3) . . . . ?
C51 C50 C49 C54 0(8) . . . . ?
C51 C52 C53 C54 -1(4) . . . . ?
C51 C52 C53 C58 177(3) . . . . ?
C51 C64 C63 C62 0(7) . . . . ?
C55 C54 C53 C52 178(3) . . . . ?
C55 C54 C53 C58 0.0 . . . . ?
C54 C55 C56 C57 0.0 . . . . ?
C54 C53 C58 C59 -180(3) . . . . ?
C54 C53 C58 C57 0.0 . . . . ?
C53 C52 C51 C50 1(5) . . . . ?
C53 C52 C51 C64 178(3) . . . . ?
C53 C58 C57 C56 0.0 . . . . ?
C58 C57 C56 C55 0.0 . . . . ?
C56 C55 C54 C49 177(4) . . . . ?
C56 C55 C54 C53 0.0 . . . . ?
C63 C64 C51 C50 180(4) . . . . ?
C63 C64 C51 C52 3(5) . . . . ?
C59A C58A C53A C52A 3(5) . . . . ?
C59A C58A C53A C54A -178(4) . . . . ?
C51A C50A C49A C54A 1(10) . . . . ?
C51A C52A C61A C60A -179(5) . . . . ?
C51A C52A C61A C62A 2(9) . . . . ?
C51A C52A C53A C58A 176(4) . . . . ?
C51A C52A C53A C54A -3(6) . . . . ?
C51A C64A C63A C62A 9(11) . . . . ?
C50A C51A C52A C61A -180(6) . . . . ?
C50A C51A C52A C53A 4(8) . . . . ?
C50A C51A C64A C63A 174(7) . . . . ?
C50A C49A C54A C53A -1(7) . . . . ?
C50A C49A C54A C55A -178(5) . . . . ?
C52A C51A C50A C49A -3(10) . . . . ?
C52A C51A C64A C63A -6(9) . . . . ?
C52A C61A C60A C59A 4(11) . . . . ?
C52A C61A C62A C63A -1(8) . . . . ?
C52A C53A C54A C49A 2(5) . . . . ?
C52A C53A C54A C55A 179(4) . . . . ?
C64A C51A C50A C49A 176(7) . . . . ?
C64A C51A C52A C61A 1(8) . . . . ?
C64A C51A C52A C53A -175(5) . . . . ?
C64A C63A C62A C61A -5(9) . . . . ?
C49A C54A C55A C56A 178(5) . . . . ?
C61A C52A C53A C58A -1(7) . . . . ?
C61A C52A C53A C54A -180(4) . . . . ?
C60A C59A C58A C57A -180(5) . . . . ?
C60A C59A C58A C53A -2(7) . . . . ?
C60A C61A C62A C63A -179(7) . . . . ?
C62A C61A C60A C59A -178(7) . . . . ?
C57A C58A C53A C52A -179(5) . . . . ?
C57A C58A C53A C54A 0.0 . . . . ?
C58A C59A C60A C61A -1(12) . . . . ?
C58A C57A C56A C55A 0.0 . . . . ?
C58A C53A C54A C49A -177(5) . . . . ?
C58A C53A C54A C55A 0.0 . . . . ?
C53A C52A C61A C60A -2(8) . . . . ?
C53A C52A C61A C62A 179(5) . . . . ?
C53A C54A C55A C56A 0.0 . . . . ?
C54A C55A C56A C57A 0.0 . . . . ?
C56A C57A C58A C59A 177(5) . . . . ?
C56A C57A C58A C53A 0.0 . . . . ?
